data_1009075
loop_
_publ_author_name
'Boyer, C'
'Deudon, C'
'Meerschaut, A'

_publ_section_title
;
Synthesis and structure determination of the new Sm2 Ti2 O5 S2 compound
;
_journal_coden_ASTM CASCFN
_journal_name_full 'C. R. Acad. Sci. Paris, T. 1, Serie II'
_journal_page_first 93
_journal_page_last 99
_journal_volume 2
_journal_year 1999
_chemical_formula_structural 'Sm2 Ti2 O5 S2'
_chemical_formula_sum 'O5 S2 Sm2 Ti2'
_chemical_name_systematic 'Disamarium dititanium pentaoxide disulfide'
_space_group_IT_number 139
_symmetry_cell_setting tetragonal
_symmetry_Int_Tables_number 139
_symmetry_space_group_name_Hall '-I 4 2'
_symmetry_space_group_name_H-M 'I 4/m m m'
_cell_angle_alpha 90
_cell_angle_beta 90
_cell_angle_gamma 90
_cell_formula_units_Z 2
_cell_length_a 3.819(1)
_cell_length_b 3.819(1)
_cell_length_c 22.96399(500)
_cell_volume 334.9
_refine_ls_R_factor_all 0.018
_cod_database_code 1009075

loop_
_symmetry_equiv_pos_as_xyz
x,y,z
-x,-y,z
-x,y,z
x,-y,z
-y,x,z
y,-x,z
y,x,z
-y,-x,z
-x,-y,-z
x,y,-z
x,-y,-z
-x,y,-z
y,-x,-z
-y,x,-z
-y,-x,-z
y,x,-z
1/2+x,1/2+y,1/2+z
1/2-x,1/2-y,1/2+z
1/2-x,1/2+y,1/2+z
1/2+x,1/2-y,1/2+z
1/2-y,1/2+x,1/2+z
1/2+y,1/2-x,1/2+z
1/2+y,1/2+x,1/2+z
1/2-y,1/2-x,1/2+z
1/2-x,1/2-y,1/2-z
1/2+x,1/2+y,1/2-z
1/2+x,1/2-y,1/2-z
1/2-x,1/2+y,1/2-z
1/2+y,1/2-x,1/2-z
1/2-y,1/2+x,1/2-z
1/2-y,1/2-x,1/2-z
1/2+y,1/2+x,1/2-z

loop_
_atom_site_aniso_label
_atom_site_aniso_U_11
_atom_site_aniso_U_12
_atom_site_aniso_U_13
_atom_site_aniso_U_22
_atom_site_aniso_U_23
_atom_site_aniso_U_33
Sm1 0.0018(2) 0. 0. 0.0018(2) 0. 0.00006(26)

loop_
_atom_site_label
_atom_site_type_symbol
_atom_site_symmetry_multiplicity
_atom_site_Wyckoff_symbol
_atom_site_fract_x
_atom_site_fract_y
_atom_site_fract_z
_atom_site_occupancy
_atom_site_attached_hydrogens
_atom_site_calc_flag
Sm1 Sm3+ 4 e 0. 0. 0.16616(2) 1. 0 d
Ti1 Ti4+ 4 e 0.5 0.5 0.07811(7) 1. 0 d
S1 S2- 4 e 0.5 0.5 0.20368(9) 1. 0 d
O1 O2- 2 b 0.5 0.5 0. 1. 0 d
O2 O2- 8 g 0.5 0. 0.0975(2) 1. 0 d

loop_
_atom_type_symbol
_atom_type_oxidation_number
Sm3+ 3.000
Ti4+ 4.000
S2- -2.000
O2- -2.000
